data_2008552
loop_
_publ_author_name
'T. N. Chandrakantha '
Puttaraja
'M. K. Kokila '
' N. C. Shivaprakash '

_publ_section_title
;
 Ethyl 1-(2-cyanoethyl)-3,5-dimethyl-1<i>H</i>-indole-2-carboxylate
;
_journal_issue 6
_journal_name_full 'Acta Crystallographica Section C'
_journal_page_first 990
_journal_page_last 992
_journal_paper_doi 10.1107/S0108270199001973
_journal_volume 55
_journal_year 1999
_chemical_formula_moiety 'C16 H18 N2 O2'
_chemical_formula_structural 'C16 H18 N2 O2'
_chemical_formula_sum 'C16 H18 N2 O2'
_chemical_formula_weight 270.32
_chemical_melting_point 360.15
_chemical_name_common Indole
_chemical_name_systematic 'Ethyl 1-2'-Cyanoethyl-3,5-Dimethyl-2-Indolecarboxylate'
_space_group_IT_number 2
_symmetry_cell_setting triclinic
_symmetry_space_group_name_Hall '-P 1'
_symmetry_space_group_name_H-M 'P -1'
_audit_creation_method 'SHELXL & Norton Editor'
_cell_angle_alpha 103.410(10)
_cell_angle_beta 98.85(2)
_cell_angle_gamma 99.51(2)
_cell_formula_units_Z 2
_cell_length_a 5.925(2)
_cell_length_b 8.3210(10)
_cell_length_c 16.126(3)
_cell_measurement_reflns_used 25
_cell_measurement_temperature 293(2)
_cell_measurement_theta_max 50
_cell_measurement_theta_min 10
_cell_volume 747.3(3)
_computing_data_collection 'CAD4-PC (Enraf-Nonius, 1993)'
_computing_data_reduction 'DATRD2 in NRCVAX (Gabe et al., 1989)'
_computing_molecular_graphics 'Pluto & ORTEP (Johnson, 1965)'
_computing_publication_material SHELXL93
_computing_structure_refinement 'SHELXL93 (Sheldrick, 1993)'
_computing_structure_solution 'SHELXS86 (Sheldrick, 1985)'
_diffrn_ambient_temperature 300
_diffrn_measurement_device 'Enraf-Nonius CAD4'
_diffrn_measurement_method \w--2\q
_diffrn_radiation_monochromator graphite
_diffrn_radiation_source 'fine-focus sealed tube'
_diffrn_radiation_type CuK\a
_diffrn_radiation_wavelength 1.5418
_diffrn_reflns_av_R_equivalents 0.0000
_diffrn_reflns_av_sigmaI/netI 0.0308
_diffrn_reflns_limit_h_max 7
_diffrn_reflns_limit_h_min -7
_diffrn_reflns_limit_k_max 10
_diffrn_reflns_limit_k_min 0
_diffrn_reflns_limit_l_max 19
_diffrn_reflns_limit_l_min -20
_diffrn_reflns_number 2103
_diffrn_reflns_theta_max 74.82
_diffrn_reflns_theta_min 5.57
_diffrn_standards_decay_% 0
_diffrn_standards_interval_count 100
_diffrn_standards_number 3
_exptl_absorpt_coefficient_mu 0.643
_exptl_absorpt_correction_type none
_exptl_crystal_colour yellow
_exptl_crystal_density_diffrn 1.201
_exptl_crystal_density_meas 1.190
_exptl_crystal_density_method 'flotation in potassium iodide and water'
_exptl_crystal_description Needle
_exptl_crystal_F_000 288
_exptl_crystal_size_max 0.30
_exptl_crystal_size_mid 0.25
_exptl_crystal_size_min 0.25
_refine_diff_density_max 0.158
_refine_diff_density_min -0.160
_refine_ls_extinction_method None
_refine_ls_goodness_of_fit_all 1.101
_refine_ls_goodness_of_fit_obs 1.134
_refine_ls_hydrogen_treatment mixed
_refine_ls_matrix_type full
_refine_ls_number_parameters 201
_refine_ls_number_reflns 2051
_refine_ls_number_restraints 0
_refine_ls_restrained_S_all 1.294
_refine_ls_restrained_S_obs 1.134
_refine_ls_R_factor_all 0.0855
_refine_ls_R_factor_obs .0636
_refine_ls_shift/esd_max -0.001
_refine_ls_shift/esd_mean 0.000
_refine_ls_structure_factor_coef Fsqd
_refine_ls_weighting_details 'w = 1/[\s^2^(Fo^2^)+(0.1048P)^2^] where P=(Fo^2^+2Fc^2^)/3'
_refine_ls_weighting_scheme calc
_refine_ls_wR_factor_all 0.1824
_refine_ls_wR_factor_obs .1476
_reflns_number_observed 1721
_reflns_number_total 2103
_reflns_observed_criterion F^2^>2\s(F^2^)
_cod_data_source_file da1055.cif
_cod_data_source_block md8
_cod_depositor_comments
;
The following automatic conversions were performed:
'_symmetry_cell_setting' value 'Triclinic' changed to 'triclinic'
according to '/home/saulius/struct/CIF-dictionaries/cif_core.dic'
dictionary named 'cif_core.dic' version 2.4.1 from 2010-06-29.

Automatic conversion script
Id: cif_fix_enum 1527 2010-12-29 10:47:43Z saulius 

The following automatic conversions were performed:

'_diffrn_ambient_temperature' value '300K' was changed to '300' - the
value should be numeric and without a unit
designator.

'_chemical_melting_point' value '(87+273)' was changed
to '360.15' - it was converted from degrees Celsius(C) to Kelvins(K).

Automatic conversion script
Id: cif_fix_values 1646 2011-03-28 12:23:43Z adriana 

The following automatic conversions were performed:

'_diffrn_ambient_temperature' value '300K' was changed to '300' - the
value should be numeric and without a unit
designator.

'_chemical_melting_point' value '(87+273)' was changed
to '360.15' - it was converted from degrees Celsius(C) to Kelvins(K).

Automatic conversion script
Id: cif_fix_values 1715 2011-07-08 13:25:40Z adriana 

The following automatic conversions were performed:

'_refine_ls_weighting_scheme' value 'calc w =
1/[\s^2^(Fo^2^)+(0.1048P)^2^] where P=(Fo^2^+2Fc^2^)/3' was changed
to 'calc'. New tag '_refine_ls_weighting_details' was created. The
value of the new tag was set to 'w = 1/[\s^2^(Fo^2^)+(0.1048P)^2^]
where P=(Fo^2^+2Fc^2^)/3'.

Automatic conversion script
Id: cif_fix_values 3143 2015-03-26 13:38:13Z robertas 
;
_cod_database_code 2008552

loop_
_symmetry_equiv_pos_as_xyz
'x, y, z'
'-x, -y, -z'

loop_
_atom_site_aniso_label
_atom_site_aniso_U_11
_atom_site_aniso_U_22
_atom_site_aniso_U_33
_atom_site_aniso_U_12
_atom_site_aniso_U_13
_atom_site_aniso_U_23
N1 .066(2) .0576(13) .0567(13) .0134(12) .0115(12) .0120(10)
C2 .064(2) .0531(14) .065(2) .0197(13) .0178(14) .0202(12)
C3 .062(2) .0529(14) .060(2) .0186(13) .0151(13) .0160(12)
C4 .067(2) .065(2) .065(2) .0185(15) .0088(15) .0139(13)
C5 .068(2) .058(2) .081(2) .0132(15) .005(2) .0191(14)
C6 .068(2) .067(2) .087(2) .013(2) .018(2) .029(2)
C7 .065(2) .067(2) .064(2) .015(2) .0185(15) .0202(14)
C8 .061(2) .0512(14) .062(2) .0183(13) .0106(13) .0147(12)
C9 .065(2) .0513(14) .062(2) .0203(14) .0118(14) .0179(12)
C10 .073(2) .0495(14) .065(2) .0129(14) .015(2) .0124(13)
O11 .095(2) .0780(14) .0723(14) -.0094(13) .0039(13) .0106(11)
O12 .0707(14) .0701(13) .0837(14) .0081(11) .0166(11) .0246(10)
C13 .075(2) .064(2) .108(3) .010(2) .023(2) .027(2)
C14 .090(3) .103(3) .145(4) .022(3) .045(3) .059(3)
C15 .077(2) .062(2) .060(2) .0163(15) .0149(15) .0113(12)
C16 .081(2) .067(2) .063(2) .012(2) .007(2) .0163(13)
C17 .073(2) .070(2) .067(2) .017(2) .011(2) .0223(15)
N18 .092(2) .074(2) .105(2) .014(2) .004(2) .028(2)
C19 .074(2) .078(2) .063(2) .008(2) .016(2) .0127(14)
C20 .088(3) .095(3) .090(2) -.007(2) .003(2) .023(2)

loop_
_atom_site_label
_atom_site_fract_x
_atom_site_fract_y
_atom_site_fract_z
_atom_site_U_iso_or_equiv
_atom_site_thermal_displace_type
_atom_site_calc_flag
_atom_site_refinement_flags
_atom_site_occupancy
_atom_site_disorder_group
_atom_site_type_symbol
N1 .4026(4) .7691(3) .66752(14) .0607(6) Uani d . 1 . N
C2 .2670(5) .7169(3) .7235(2) .0584(7) Uani d . 1 . C
C3 .3803(5) .7972(3) .8089(2) .0571(7) Uani d . 1 . C
C4 .7755(6) 1.0106(4) .8690(2) .0660(8) Uani d . 1 . C
C5 .9624(6) 1.0952(4) .8454(2) .0700(8) Uani d . 1 . C
C6 .9683(6) 1.0698(4) .7563(2) .0725(8) Uani d . 1 . C
C7 .7926(5) .9659(4) .6925(2) .0639(8) Uani d . 1 . C
C8 .6022(5) .8805(3) .7171(2) .0573(7) Uani d . 1 . C
C9 .5911(5) .9008(3) .8048(2) .0581(7) Uani d . 1 . C
C10 .0409(6) .6033(3) .6900(2) .0629(7) Uani d . 1 . C
O11 -.0606(4) .5586(3) .61537(15) .0881(7) Uani d . 1 . O
O12 -.0495(4) .5528(3) .75255(14) .0748(6) Uani d . 1 . O
C13 -.2797(7) .4482(5) .7286(3) .0813(10) Uani d . 1 . C
C14 -.3598(10) .4291(6) .8081(4) .1058(14) Uani d . 1 . C
C15 .3620(6) .7088(4) .5727(2) .0667(8) Uani d . 1 . C
C16 .1957(6) .7971(4) .5267(2) .0716(8) Uani d . 1 . C
C17 .2643(6) .9807(4) .5530(2) .0692(8) Uani d . 1 . C
N18 .3151(5) 1.1238(4) .5734(2) .0920(9) Uani d . 1 . N
C19 .3031(6) .7815(4) .8906(2) .0736(8) Uani d . 1 . C
C20 1.1621(7) 1.2143(5) .9127(2) .0961(11) Uani d . 1 . C
H4 .7661 1.0294 .9292 .075 Uiso d . 1 . H
H6 1.1123 1.1193 .7398 .068 Uiso d . 1 . H
H7 .7970 .9528 .6350 .043 Uiso d . 1 . H
H13A -.394(7) .503(5) .691(3) .121(14) Uiso d . 1 . H
H13B -.252(7) .348(5) .692(2) .105(13) Uiso d . 1 . H
H14A -.250(8) .395(6) .849(3) .129(17) Uiso d . 1 . H
H14B -.418(11) .358(9) .841(4) .24(3) Uiso d . 1 . H
H14C -.519(9) .374(6) .792(3) .132(16) Uiso d . 1 . H
H15A .5207 .7227 .5543 .059 Uiso d . 1 . H
H15B .2879 .5826 .5558 .067 Uiso d . 1 . H
H16A .0340 .7672 .5442 .064 Uiso d . 1 . H
H16B .1928 .7600 .4659 .080 Uiso d . 1 . H
H19A .1498 .7927 .8911 .120 Uiso d . 1 . H
H19B .2840 .6519 .8971 .125 Uiso d . 1 . H
H19C .4209 .8497 .9390 .089 Uiso d . 1 . H
H20A 1.1898 1.3269 .9064 .119 Uiso d . 1 . H
H20B 1.1288 1.2260 .9651 .132 Uiso d . 1 . H
H20C 1.3038 1.2026 .8944 .168 Uiso d . 1 . H

loop_
_atom_type_symbol
_atom_type_description
_atom_type_scat_dispersion_real
_atom_type_scat_dispersion_imag
_atom_type_scat_source
C C 0.0181 0.0091 'International Tables Vol C Tables 4.2.6.8 and 6.1.1.4'
H H 0.0000 0.0000 'International Tables Vol C Tables 4.2.6.8 and 6.1.1.4'
N N 0.0311 0.0180 'International Tables Vol C Tables 4.2.6.8 and 6.1.1.4'
O O 0.0492 0.0322 'International Tables Vol C Tables 4.2.6.8 and 6.1.1.4'

loop_
_geom_angle_atom_site_label_1
_geom_angle_atom_site_label_2
_geom_angle_atom_site_label_3
_geom_angle
_geom_angle_publ_flag
C8 N1 C2 108.3(2) ?
C8 N1 C15 123.3(2) ?
C2 N1 C15 128.2(2) ?
C3 C2 N1 108.9(2) ?
C3 C2 C10 130.0(3) y
N1 C2 C10 121.0(2) ?
C2 C3 C9 106.7(2) ?
C2 C3 C19 128.4(3) y
C9 C3 C19 124.9(2) ?
C5 C4 C9 120.2(3) ?
C4 C5 C6 119.0(3) ?
C4 C5 C20 121.3(3) ?
C6 C5 C20 119.6(3) ?
C7 C6 C5 122.5(3) ?
C6 C7 C8 118.2(3) ?
N1 C8 C7 130.7(3) ?
N1 C8 C9 108.2(2) ?
C7 C8 C9 121.1(3) ?
C8 C9 C4 119.1(3) ?
C8 C9 C3 107.9(2) ?
C4 C9 C3 133.0(3) ?
O11 C10 O12 122.0(3) ?
O11 C10 C2 126.0(3) ?
O12 C10 C2 112.0(3) ?
C10 O12 C13 117.5(3) ?
O12 C13 C14 108.6(4) ?
N1 C15 C16 112.8(2) ?
C17 C16 C15 114.1(3) ?
N18 C17 C16 179.3(4) y

loop_
_geom_bond_atom_site_label_1
_geom_bond_atom_site_label_2
_geom_bond_site_symmetry_2
_geom_bond_distance
_geom_bond_publ_flag
N1 C8 . 1.378(4) y
N1 C2 . 1.392(3) y
N1 C15 . 1.463(3) y
C2 C3 . 1.391(4) ?
C2 C10 . 1.451(4) ?
C3 C9 . 1.416(4) ?
C3 C19 . 1.486(4) y
C4 C5 . 1.365(4) ?
C4 C9 . 1.408(4) ?
C5 C6 . 1.410(4) ?
C5 C20 . 1.509(5) y
C6 C7 . 1.360(4) ?
C7 C8 . 1.391(4) ?
C8 C9 . 1.399(4) ?
C10 O11 . 1.201(3) ?
C10 O12 . 1.331(3) ?
O12 C13 . 1.434(4) ?
C13 C14 . 1.466(6) ?
C15 C16 . 1.526(4) y
C16 C17 . 1.456(4) y
C17 N18 . 1.134(4) ?

loop_
_cod_related_entry_id
_cod_related_entry_database
_cod_related_entry_code
1 ChemSpider 21105724
